data_2238517
loop_
_publ_author_name
'Jeon, Youngeun'
'Kim, Jineun'
'Lee, Sangjin'
'Kim, Tae Ho'

_publ_section_title
;
 Fluazinam
;
_journal_coeditor_code KJ2230
_journal_issue 9
_journal_name_full 'Acta Crystallographica Section E'
_journal_page_first o1467
_journal_paper_doi 10.1107/S1600536813023210
_journal_volume 69
_journal_year 2013
_chemical_formula_iupac 'C13 H4 Cl2 F6 N4 O4'
_chemical_formula_moiety 'C13 H4 Cl2 F6 N4 O4'
_chemical_formula_sum 'C13 H4 Cl2 F6 N4 O4'
_chemical_formula_weight 465.10
_chemical_name_common Fluazinam
_chemical_name_systematic
3-Chloro-<i>N</i>-[3-chloro-5-(trifluoromethyl)pyridin-2-yl]-2,6-dinitro-4-(trifluoromethyl)aniline
_space_group_IT_number 2
_symmetry_cell_setting triclinic
_symmetry_space_group_name_Hall '-P 1'
_symmetry_space_group_name_H-M 'P -1'
_atom_sites_solution_hydrogens geom
_atom_sites_solution_primary direct
_atom_sites_solution_secondary difmap
_audit_creation_method SHELXTL
_cell_angle_alpha 79.5560(10)
_cell_angle_beta 75.4200(10)
_cell_angle_gamma 83.4510(10)
_cell_formula_units_Z 2
_cell_length_a 8.95460(10)
_cell_length_b 9.07240(10)
_cell_length_c 10.6818(2)
_cell_measurement_reflns_used 8261
_cell_measurement_temperature 173(2)
_cell_measurement_theta_max 28.34
_cell_measurement_theta_min 2.36
_cell_volume 823.79(2)
_computing_cell_refinement 'SAINT (Bruker, 2006)'
_computing_data_collection 'APEX2 (Bruker, 2006)'
_computing_data_reduction 'SAINT (Bruker, 2006)'
_computing_molecular_graphics 'SHELXTL (Sheldrick, 2008) and DIAMOND (Brandenburg, 1998)'
_computing_publication_material 'SHELXTL (Sheldrick, 2008)'
_computing_structure_refinement 'SHELXL97 (Sheldrick, 2008)'
_computing_structure_solution 'SHELXS97 (Sheldrick, 2008)'
_diffrn_ambient_temperature 173(2)
_diffrn_measured_fraction_theta_full 0.993
_diffrn_measured_fraction_theta_max 0.993
_diffrn_measurement_device_type 'Bruker APEXII CCD detector'
_diffrn_measurement_method '\f and \w scans'
_diffrn_radiation_monochromator graphite
_diffrn_radiation_source 'fine-focus sealed tube'
_diffrn_radiation_type MoK\a
_diffrn_radiation_wavelength 0.71073
_diffrn_reflns_av_R_equivalents 0.0218
_diffrn_reflns_av_sigmaI/netI 0.0192
_diffrn_reflns_limit_h_max 11
_diffrn_reflns_limit_h_min -11
_diffrn_reflns_limit_k_max 10
_diffrn_reflns_limit_k_min -12
_diffrn_reflns_limit_l_max 14
_diffrn_reflns_limit_l_min -14
_diffrn_reflns_number 15193
_diffrn_reflns_theta_full 28.42
_diffrn_reflns_theta_max 28.42
_diffrn_reflns_theta_min 2.00
_exptl_absorpt_coefficient_mu 0.492
_exptl_absorpt_correction_T_max 0.9299
_exptl_absorpt_correction_T_min 0.8665
_exptl_absorpt_correction_type multi-scan
_exptl_absorpt_process_details '(SADABS; Bruker, 2006)'
_exptl_crystal_colour yellow
_exptl_crystal_density_diffrn 1.875
_exptl_crystal_density_method 'not measured'
_exptl_crystal_description Block
_exptl_crystal_F_000 460
_exptl_crystal_size_max 0.30
_exptl_crystal_size_mid 0.18
_exptl_crystal_size_min 0.15
_refine_diff_density_max 0.472
_refine_diff_density_min -0.448
_refine_ls_extinction_method none
_refine_ls_goodness_of_fit_ref 1.036
_refine_ls_hydrogen_treatment constr
_refine_ls_matrix_type full
_refine_ls_number_parameters 262
_refine_ls_number_reflns 4096
_refine_ls_number_restraints 0
_refine_ls_restrained_S_all 1.036
_refine_ls_R_factor_all 0.0364
_refine_ls_R_factor_gt 0.0323
_refine_ls_shift/su_max 0.000
_refine_ls_shift/su_mean 0.000
_refine_ls_structure_factor_coef Fsqd
_refine_ls_weighting_details 'calc w=1/[\s^2^(Fo^2^)+(0.0402P)^2^+0.3959P] where P=(Fo^2^+2Fc^2^)/3'
_refine_ls_weighting_scheme calc
_refine_ls_wR_factor_gt 0.0815
_refine_ls_wR_factor_ref 0.0845
_reflns_number_gt 3662
_reflns_number_total 4096
_reflns_threshold_expression I>2\s(I)
_cod_data_source_file kj2230.cif
_cod_data_source_block I
_cod_database_code 2238517
_cod_database_fobs_code 2238517

loop_
_symmetry_equiv_pos_as_xyz
'x, y, z'
'-x, -y, -z'

loop_
_atom_site_type_symbol
_atom_site_label
_atom_site_fract_x
_atom_site_fract_y
_atom_site_fract_z
_atom_site_U_iso_or_equiv
_atom_site_adp_type
_atom_site_calc_flag
_atom_site_refinement_flags
_atom_site_occupancy
_atom_site_symmetry_multiplicity
Cl Cl1 0.83432(5) 0.72367(4) 0.34806(4) 0.03069(10) Uani d . 1 1
Cl Cl2 0.43809(5) 0.32745(5) 0.99480(4) 0.03760(11) Uani d . 1 1
F F1 1.06852(11) 0.34123(11) 0.15585(9) 0.0342(2) Uani d . 1 1
F F2 0.90981(11) 0.53398(12) 0.12664(9) 0.0369(2) Uani d . 1 1
F F3 1.11164(11) 0.55470(11) 0.19484(10) 0.0357(2) Uani d . 1 1
F F4 0.25749(13) -0.25110(12) 0.84106(12) 0.0484(3) Uani d . 1 1
F F5 0.07528(12) -0.07681(13) 0.86228(14) 0.0542(3) Uani d . 1 1
F F6 0.17049(16) -0.17401(14) 1.02625(11) 0.0572(3) Uani d . 1 1
N N1 0.63148(15) 0.61200(13) 0.60382(12) 0.0257(3) Uani d . 1 1
N N2 0.82927(13) 0.07922(13) 0.58834(12) 0.0239(2) Uani d . 1 1
N N3 0.62868(14) 0.31709(14) 0.72658(11) 0.0234(2) Uani d . 1 1
H H3 0.6329 0.3764 0.7821 0.028 Uiso calc R 1 1
N N4 0.52522(14) 0.10739(14) 0.69279(12) 0.0240(2) Uani d . 1 1
O O1 0.51649(16) 0.65800(18) 0.56501(17) 0.0595(4) Uani d . 1 1
O O2 0.6693(2) 0.65407(19) 0.68990(16) 0.0653(5) Uani d . 1 1
O O3 0.83309(13) -0.01445(12) 0.51781(11) 0.0321(2) Uani d . 1 1
O O4 0.84483(13) 0.05111(13) 0.70083(11) 0.0321(2) Uani d . 1 1
C C1 1.00024(17) 0.46373(17) 0.20469(14) 0.0257(3) Uani d . 1 1
C C2 0.90782(15) 0.42479(15) 0.34387(13) 0.0210(3) Uani d . 1 1
C C3 0.82543(16) 0.53636(15) 0.41309(13) 0.0210(3) Uani d . 1 1
C C4 0.73336(15) 0.49449(15) 0.53729(13) 0.0209(3) Uani d . 1 1
C C5 0.72421(15) 0.34551(15) 0.60148(13) 0.0197(3) Uani d . 1 1
C C6 0.81363(15) 0.23826(15) 0.53006(13) 0.0204(3) Uani d . 1 1
C C7 0.90021(16) 0.27574(15) 0.40317(13) 0.0215(3) Uani d . 1 1
H H7 0.9548 0.1987 0.3564 0.026 Uiso calc R 1 1
C C8 0.52749(15) 0.20410(15) 0.77180(13) 0.0208(3) Uani d . 1 1
C C9 0.42873(16) 0.19730(16) 0.89770(14) 0.0238(3) Uani d . 1 1
C C10 0.32506(17) 0.08814(17) 0.94103(14) 0.0267(3) Uani d . 1 1
H H10 0.2564 0.0818 1.0253 0.032 Uiso calc R 1 1
C C11 0.32343(17) -0.01298(16) 0.85797(15) 0.0257(3) Uani d . 1 1
C C12 0.42492(17) 0.00019(16) 0.73578(15) 0.0261(3) Uani d . 1 1
H H12 0.4234 -0.0698 0.6800 0.031 Uiso calc R 1 1
C C13 0.20746(19) -0.12907(18) 0.89734(17) 0.0332(3) Uani d . 1 1

loop_
_atom_site_aniso_label
_atom_site_aniso_U_11
_atom_site_aniso_U_22
_atom_site_aniso_U_33
_atom_site_aniso_U_12
_atom_site_aniso_U_13
_atom_site_aniso_U_23
Cl1 0.0402(2) 0.01712(16) 0.03235(19) -0.00298(13) -0.00704(15) 0.00063(13)
Cl2 0.0392(2) 0.0455(2) 0.02904(19) -0.01359(17) 0.00518(15) -0.02051(17)
F1 0.0373(5) 0.0320(5) 0.0270(4) -0.0033(4) 0.0067(4) -0.0076(4)
F2 0.0418(5) 0.0452(6) 0.0211(4) 0.0003(4) -0.0090(4) 0.0013(4)
F3 0.0328(5) 0.0331(5) 0.0372(5) -0.0146(4) -0.0007(4) 0.0018(4)
F4 0.0441(6) 0.0303(5) 0.0704(8) -0.0134(4) -0.0029(5) -0.0154(5)
F5 0.0303(5) 0.0468(7) 0.0869(9) -0.0104(5) -0.0176(6) -0.0038(6)
F6 0.0738(8) 0.0510(7) 0.0409(6) -0.0357(6) 0.0012(6) 0.0069(5)
N1 0.0302(6) 0.0191(6) 0.0264(6) 0.0011(5) -0.0048(5) -0.0047(5)
N2 0.0218(6) 0.0194(6) 0.0264(6) -0.0010(4) 0.0003(4) -0.0018(5)
N3 0.0264(6) 0.0231(6) 0.0203(5) -0.0068(4) 0.0004(4) -0.0074(5)
N4 0.0246(6) 0.0230(6) 0.0237(6) -0.0033(4) -0.0018(4) -0.0067(5)
O1 0.0400(7) 0.0658(10) 0.0874(11) 0.0247(7) -0.0296(8) -0.0471(9)
O2 0.0887(12) 0.0629(10) 0.0628(10) 0.0380(9) -0.0454(9) -0.0464(8)
O3 0.0366(6) 0.0195(5) 0.0370(6) -0.0018(4) 0.0002(5) -0.0092(4)
O4 0.0354(6) 0.0287(6) 0.0283(6) 0.0002(4) -0.0075(4) 0.0039(4)
C1 0.0263(7) 0.0261(7) 0.0224(7) -0.0049(5) -0.0024(5) -0.0013(5)
C2 0.0211(6) 0.0221(6) 0.0195(6) -0.0036(5) -0.0044(5) -0.0021(5)
C3 0.0245(6) 0.0168(6) 0.0227(6) -0.0032(5) -0.0081(5) -0.0009(5)
C4 0.0232(6) 0.0184(6) 0.0223(6) -0.0007(5) -0.0057(5) -0.0064(5)
C5 0.0199(6) 0.0205(6) 0.0191(6) -0.0034(5) -0.0040(5) -0.0044(5)
C6 0.0213(6) 0.0175(6) 0.0218(6) -0.0019(5) -0.0042(5) -0.0025(5)
C7 0.0225(6) 0.0199(6) 0.0218(6) -0.0011(5) -0.0032(5) -0.0052(5)
C8 0.0205(6) 0.0200(6) 0.0209(6) -0.0011(5) -0.0033(5) -0.0031(5)
C9 0.0254(7) 0.0250(7) 0.0209(6) -0.0016(5) -0.0027(5) -0.0072(5)
C10 0.0248(7) 0.0299(8) 0.0220(7) -0.0044(6) 0.0000(5) -0.0020(6)
C11 0.0246(7) 0.0215(7) 0.0296(7) -0.0035(5) -0.0054(5) -0.0005(6)
C12 0.0268(7) 0.0219(7) 0.0298(7) -0.0030(5) -0.0046(6) -0.0070(6)
C13 0.0321(8) 0.0272(8) 0.0377(8) -0.0090(6) -0.0032(6) -0.0014(6)

loop_
_atom_type_symbol
_atom_type_description
_atom_type_scat_dispersion_real
_atom_type_scat_dispersion_imag
_atom_type_scat_source
C C 0.0033 0.0016 'International Tables Vol C Tables 4.2.6.8 and 6.1.1.4'
H H 0.0000 0.0000 'International Tables Vol C Tables 4.2.6.8 and 6.1.1.4'
N N 0.0061 0.0033 'International Tables Vol C Tables 4.2.6.8 and 6.1.1.4'
O O 0.0106 0.0060 'International Tables Vol C Tables 4.2.6.8 and 6.1.1.4'
F F 0.0171 0.0103 'International Tables Vol C Tables 4.2.6.8 and 6.1.1.4'
Cl Cl 0.1484 0.1585 'International Tables Vol C Tables 4.2.6.8 and 6.1.1.4'

loop_
_geom_angle_atom_site_label_1
_geom_angle_atom_site_label_2
_geom_angle_atom_site_label_3
_geom_angle
O2 N1 O1 125.30(14)
O2 N1 C4 117.99(13)
O1 N1 C4 116.71(12)
O4 N2 O3 125.24(12)
O4 N2 C6 117.51(12)
O3 N2 C6 117.15(12)
C8 N3 C5 126.00(12)
C8 N3 H3 117.0
C5 N3 H3 117.0
C8 N4 C12 118.20(12)
F1 C1 F2 107.50(12)
F1 C1 F3 107.14(12)
F2 C1 F3 106.99(12)
F1 C1 C2 111.51(12)
F2 C1 C2 111.11(12)
F3 C1 C2 112.33(12)
C7 C2 C3 119.09(12)
C7 C2 C1 119.92(12)
C3 C2 C1 120.96(12)
C4 C3 C2 118.91(12)
C4 C3 Cl1 119.39(11)
C2 C3 Cl1 121.70(10)
C3 C4 C5 123.74(12)
C3 C4 N1 118.60(12)
C5 C4 N1 117.56(12)
N3 C5 C6 126.22(12)
N3 C5 C4 118.65(12)
C6 C5 C4 115.13(12)
C7 C6 C5 122.46(12)
C7 C6 N2 115.65(12)
C5 C6 N2 121.78(12)
C6 C7 C2 120.52(13)
C6 C7 H7 119.7
C2 C7 H7 119.7
N4 C8 N3 118.35(12)
N4 C8 C9 122.28(13)
N3 C8 C9 119.35(12)
C10 C9 C8 119.38(13)
C10 C9 Cl2 120.99(11)
C8 C9 Cl2 119.63(11)
C9 C10 C11 118.07(13)
C9 C10 H10 121.0
C11 C10 H10 121.0
C12 C11 C10 119.23(13)
C12 C11 C13 120.38(14)
C10 C11 C13 120.30(14)
N4 C12 C11 122.83(14)
N4 C12 H12 118.6
C11 C12 H12 118.6
F6 C13 F4 107.38(14)
F6 C13 F5 106.72(14)
F4 C13 F5 106.11(14)
F6 C13 C11 112.20(14)
F4 C13 C11 112.41(13)
F5 C13 C11 111.63(13)

loop_
_geom_bond_atom_site_label_1
_geom_bond_atom_site_label_2
_geom_bond_distance
Cl1 C3 1.7180(13)
Cl2 C9 1.7283(14)
F1 C1 1.3326(17)
F2 C1 1.3366(17)
F3 C1 1.3382(17)
F4 C13 1.334(2)
F5 C13 1.340(2)
F6 C13 1.330(2)
N1 O2 1.1911(18)
N1 O1 1.2084(18)
N1 C4 1.4834(17)
N2 O4 1.2220(16)
N2 O3 1.2263(16)
N2 C6 1.4701(17)
N3 C8 1.3846(17)
N3 C5 1.3906(17)
N3 H3 0.8800
N4 C8 1.3280(18)
N4 C12 1.3391(18)
C1 C2 1.5090(19)
C2 C7 1.3868(19)
C2 C3 1.3936(19)
C3 C4 1.3864(19)
C4 C5 1.4017(19)
C5 C6 1.3978(18)
C6 C7 1.3849(18)
C7 H7 0.9500
C8 C9 1.4065(19)
C9 C10 1.373(2)
C10 C11 1.391(2)
C10 H10 0.9500
C11 C12 1.384(2)
C11 C13 1.495(2)
C12 H12 0.9500

loop_
_geom_hbond_atom_site_label_D
_geom_hbond_atom_site_label_H
_geom_hbond_atom_site_label_A
_geom_hbond_site_symmetry_A
_geom_hbond_distance_DH
_geom_hbond_distance_HA
_geom_hbond_distance_DA
_geom_hbond_angle_DHA
N3 H3 F3 2_766 0.88 2.52 3.0690(15) 121.2

loop_
_geom_torsion_atom_site_label_1
_geom_torsion_atom_site_label_2
_geom_torsion_atom_site_label_3
_geom_torsion_atom_site_label_4
_geom_torsion
F1 C1 C2 C7 -1.24(18)
F2 C1 C2 C7 118.67(14)
F3 C1 C2 C7 -121.52(14)
F1 C1 C2 C3 -179.22(12)
F2 C1 C2 C3 -59.31(17)
F3 C1 C2 C3 60.50(17)
C7 C2 C3 C4 -2.56(19)
C1 C2 C3 C4 175.44(12)
C7 C2 C3 Cl1 177.84(10)
C1 C2 C3 Cl1 -4.16(18)
C2 C3 C4 C5 3.7(2)
Cl1 C3 C4 C5 -176.73(10)
C2 C3 C4 N1 -172.68(12)
Cl1 C3 C4 N1 6.93(17)
O2 N1 C4 C3 -104.70(18)
O1 N1 C4 C3 74.84(19)
O2 N1 C4 C5 78.73(19)
O1 N1 C4 C5 -101.72(17)
C8 N3 C5 C6 -43.9(2)
C8 N3 C5 C4 135.41(14)
C3 C4 C5 N3 179.48(12)
N1 C4 C5 N3 -4.14(18)
C3 C4 C5 C6 -1.2(2)
N1 C4 C5 C6 175.22(12)
N3 C5 C6 C7 176.86(13)
C4 C5 C6 C7 -2.45(19)
N3 C5 C6 N2 -7.1(2)
C4 C5 C6 N2 173.63(12)
O4 N2 C6 C7 135.34(13)
O3 N2 C6 C7 -41.24(17)
O4 N2 C6 C5 -40.98(18)
O3 N2 C6 C5 142.43(13)
C5 C6 C7 C2 3.5(2)
N2 C6 C7 C2 -172.80(12)
C3 C2 C7 C6 -0.9(2)
C1 C2 C7 C6 -178.88(12)
C12 N4 C8 N3 -178.61(13)
C12 N4 C8 C9 -0.1(2)
C5 N3 C8 N4 3.9(2)
C5 N3 C8 C9 -174.67(13)
N4 C8 C9 C10 -0.5(2)
N3 C8 C9 C10 178.00(13)
N4 C8 C9 Cl2 -179.84(11)
N3 C8 C9 Cl2 -1.30(19)
C8 C9 C10 C11 0.6(2)
Cl2 C9 C10 C11 179.93(11)
C9 C10 C11 C12 -0.2(2)
C9 C10 C11 C13 -176.82(14)
C8 N4 C12 C11 0.5(2)
C10 C11 C12 N4 -0.4(2)
C13 C11 C12 N4 176.21(14)
C12 C11 C13 F6 151.47(15)
C10 C11 C13 F6 -31.9(2)
C12 C11 C13 F4 30.3(2)
C10 C11 C13 F4 -153.10(14)
C12 C11 C13 F5 -88.78(18)
C10 C11 C13 F5 87.80(19)
